data_4110821
loop_
_publ_author_name
'Randolf Dag K\"ohn'
'Matthias Haufe'
'Gabriele Kociok-K\"ohn'

_publ_contact_author_address
;Department of Chemistry
University of Bath
Bath, BA2 7AY
United Kingdom
;
_publ_contact_author_email r.d.kohn@bath.ac.uk
_publ_contact_author_fax '# 44 1225 82 6231'
_publ_contact_author_name 'Randolf Dag K\"ohn'
_publ_contact_author_phone '# 44 1225 38 3305'
_publ_section_title
;
 Observation of Intramolecular Paramagnetic T1 Spin Decoupling in the 13C
 NMR Spectra of Triazacyclohexane Complexes of Ni(II)
;
_journal_name_full 'Journal of the American Chemical Society'
_journal_page_first 10682
_journal_page_last 10683
_journal_paper_doi 10.1021/ja063357x
_journal_volume 128
_journal_year 2006
_chemical_formula_moiety 'C30 H33 F3 N6 Ni 1+, B2 F8 1-'
_chemical_formula_sum 'C30 H33 B2 F11 N6 Ni'
_chemical_formula_weight 766.95
_chemical_name_systematic
;
 ?
;
_space_group_IT_number 2
_symmetry_cell_setting triclinic
_symmetry_space_group_name_Hall '-P 1'
_symmetry_space_group_name_H-M 'P -1'
_atom_sites_solution_hydrogens geom
_atom_sites_solution_primary direct
_atom_sites_solution_secondary difmap
_audit_creation_method SHELXL-97
_cell_angle_alpha 105.6980(10)
_cell_angle_beta 91.3820(10)
_cell_angle_gamma 100.0450(10)
_cell_formula_units_Z 2
_cell_length_a 10.80000(10)
_cell_length_b 11.76400(10)
_cell_length_c 14.7490(2)
_cell_measurement_reflns_used 34445
_cell_measurement_temperature 250(2)
_cell_measurement_theta_max 27.485
_cell_measurement_theta_min 2.910
_cell_volume 1771.30(3)
_computing_cell_refinement 'Collect, Nonius program suite version 1.9 (1997)'
_computing_data_collection 'Collect, Nonius program suite version 1.9 (1997)'
_computing_data_reduction 'Denzo and Scalepack (Otwinowski & Minor, 1997)'
_computing_molecular_graphics 'ORTEP3 for Windows - L. J. Farrugia, J. Appl. Crystallogr. 1997, 30, 565'
_computing_publication_material 'SHELX97-2, G. M. Sheldrick'
_computing_structure_refinement
;
 SHELX97-2 Program for Crystal Structure Analysis. G. M. Sheldrick,
 Institut f. Anorg. Chemie der Universit\"at, Tammanstrasse 4, 
 D-3400 G\"ottingen, Germany, 1998.
;
_computing_structure_solution
; 
 SIR97- Altomare A., Burla M.C., Camalli M., Cascarano G.L., Giacovazzo C. , 
 Guagliardi A., Moliterni A.G.G., Polidori G.,Spagna R. 
 (1999) J. Appl. Cryst. 32, 115-119.
;
_diffrn_ambient_temperature 250(2)
_diffrn_measured_fraction_theta_full 0.992
_diffrn_measured_fraction_theta_max 0.992
_diffrn_measurement_device_type 'Nonius Kappa CCD'
_diffrn_measurement_method '430 1.5 degree images with \f and \w scans'
_diffrn_radiation_monochromator graphite
_diffrn_radiation_source 'fine-focus sealed tube'
_diffrn_radiation_type MoK\a
_diffrn_radiation_wavelength 0.71073
_diffrn_reflns_av_R_equivalents 0.0285
_diffrn_reflns_av_sigmaI/netI 0.0281
_diffrn_reflns_limit_h_max 14
_diffrn_reflns_limit_h_min -14
_diffrn_reflns_limit_k_max 15
_diffrn_reflns_limit_k_min -15
_diffrn_reflns_limit_l_max 19
_diffrn_reflns_limit_l_min -19
_diffrn_reflns_number 31733
_diffrn_reflns_theta_full 27.54
_diffrn_reflns_theta_max 27.54
_diffrn_reflns_theta_min 3.34
_diffrn_standards_decay_% 0
_diffrn_standards_number 0
_exptl_absorpt_coefficient_mu 0.636
_exptl_absorpt_correction_type none
_exptl_crystal_colour 'intense blue'
_exptl_crystal_density_diffrn 1.438
_exptl_crystal_description 'diamond shape'
_exptl_crystal_F_000 784
_exptl_crystal_size_max 0.35
_exptl_crystal_size_mid 0.25
_exptl_crystal_size_min 0.20
_refine_diff_density_max 0.434
_refine_diff_density_min -0.418
_refine_diff_density_rms 0.053
_refine_ls_extinction_method none
_refine_ls_goodness_of_fit_ref 1.029
_refine_ls_hydrogen_treatment noref
_refine_ls_matrix_type full
_refine_ls_number_parameters 561
_refine_ls_number_reflns 8097
_refine_ls_number_restraints 0
_refine_ls_restrained_S_all 1.029
_refine_ls_R_factor_all 0.0461
_refine_ls_R_factor_gt 0.0392
_refine_ls_shift/su_max 0.001
_refine_ls_shift/su_mean 0.000
_refine_ls_structure_factor_coef Fsqd
_refine_ls_weighting_details 'calc w=1/[\s^2^(Fo^2^)+(0.0519P)^2^+0.7217P] where P=(Fo^2^+2Fc^2^)/3'
_refine_ls_weighting_scheme calc
_refine_ls_wR_factor_gt 0.1011
_refine_ls_wR_factor_ref 0.1055
_reflns_number_gt 7214
_reflns_number_total 8097
_reflns_threshold_expression >2sigma(I)
_cod_data_source_file ja063357xsi20060515_044335.cif
_cod_data_source_block k05rdk10
_cod_database_code 4110821

loop_
_symmetry_equiv_pos_as_xyz
'x, y, z'
'-x, -y, -z'

loop_
_atom_site_label
_atom_site_type_symbol
_atom_site_fract_x
_atom_site_fract_y
_atom_site_fract_z
_atom_site_U_iso_or_equiv
_atom_site_adp_type
_atom_site_occupancy
_atom_site_symmetry_multiplicity
_atom_site_calc_flag
_atom_site_refinement_flags
_atom_site_disorder_assembly
_atom_site_disorder_group
Ni Ni 0.778909(19) 0.226848(18) 0.718845(14) 0.03478(8) Uani 1 1 d . . .
C1 C 1.01562(16) 0.34103(16) 0.75091(12) 0.0390(4) Uani 1 1 d . . .
H1A H 1.0745 0.4144 0.7850 0.047 Uiso 1 1 calc R A .
H1B H 1.0628 0.2851 0.7111 0.047 Uiso 1 1 calc R . .
N1 N 0.91668(13) 0.36824(12) 0.69431(9) 0.0357(3) Uani 1 1 d . A .
C11 C 0.95637(18) 0.39364(16) 0.60509(12) 0.0423(4) Uani 1 1 d . . .
H11A H 0.8831 0.4060 0.5710 0.051 Uiso 1 1 calc R A .
H11B H 0.9850 0.3232 0.5655 0.051 Uiso 1 1 calc R . .
C12 C 1.06012(18) 0.50202(17) 0.61904(12) 0.0435(4) Uani 1 1 d . A .
C13 C 1.1848(2) 0.4918(2) 0.61723(16) 0.0567(5) Uani 1 1 d . . .
C14 C 1.2835(2) 0.5883(3) 0.6312(2) 0.0748(7) Uani 1 1 d . A .
H14 H 1.3676 0.5774 0.6297 0.090 Uiso 1 1 calc R . .
C15 C 1.2543(3) 0.7014(2) 0.64744(19) 0.0747(7) Uani 1 1 d . . .
H15 H 1.3195 0.7688 0.6569 0.090 Uiso 1 1 calc R A .
C16 C 1.1315(3) 0.7165(2) 0.64988(16) 0.0668(6) Uani 1 1 d . A .
H16 H 1.1130 0.7942 0.6616 0.080 Uiso 1 1 calc R . .
C17 C 1.0338(2) 0.61768(18) 0.63512(14) 0.0524(5) Uani 1 1 d . . .
H17 H 0.9497 0.6288 0.6360 0.063 Uiso 1 1 calc R A .
F11 F 1.21311(14) 0.38021(14) 0.60222(13) 0.0812(4) Uani 1 1 d . A .
C2 C 0.85543(17) 0.46146(15) 0.75350(12) 0.0389(4) Uani 1 1 d . . .
H2A H 0.7954 0.4863 0.7153 0.047 Uiso 1 1 calc R A .
H2B H 0.9179 0.5321 0.7876 0.047 Uiso 1 1 calc R . .
N2 N 0.78991(14) 0.40112(12) 0.81959(10) 0.0364(3) Uani 1 1 d . A .
C21 C 0.70068(19) 0.47283(16) 0.87198(14) 0.0460(4) Uani 1 1 d . . .
H21A H 0.6466 0.4933 0.8268 0.055 Uiso 1 1 calc R A .
H21B H 0.7487 0.5481 0.9136 0.055 Uiso 1 1 calc R . .
C22 C 0.61879(17) 0.40755(15) 0.93037(13) 0.0423(4) Uani 1 1 d . A .
C23 C 0.6502(2) 0.42066(18) 1.02375(15) 0.0514(5) Uani 1 1 d . . .
C25 C 0.4627(3) 0.2925(2) 1.0394(2) 0.0750(8) Uani 1 1 d . . .
H25 H 0.4098 0.2536 1.0759 0.090 Uiso 1 1 calc R A .
C24 C 0.5750(3) 0.3646(2) 1.07967(18) 0.0682(7) Uani 1 1 d . A .
H24 H 0.6002 0.3757 1.1434 0.082 Uiso 1 1 calc R . .
C26 C 0.4271(2) 0.2769(2) 0.9467(2) 0.0706(7) Uani 1 1 d . A .
H26 H 0.3498 0.2273 0.9198 0.085 Uiso 1 1 calc R . .
C27 C 0.5044(2) 0.33354(18) 0.89210(17) 0.0549(5) Uani 1 1 d . . .
H27 H 0.4790 0.3218 0.8283 0.066 Uiso 1 1 calc R A .
F21 F 0.76098(14) 0.49346(14) 1.06370(10) 0.0755(4) Uani 1 1 d . A .
C3 C 0.88371(16) 0.37518(15) 0.88142(11) 0.0379(3) Uani 1 1 d . . .
H3A H 0.9456 0.4479 0.9123 0.046 Uiso 1 1 calc R A .
H3B H 0.8429 0.3425 0.9300 0.046 Uiso 1 1 calc R . .
N3 N 0.94394(13) 0.28560(12) 0.81699(10) 0.0356(3) Uani 1 1 d . A .
C31 C 1.02417(17) 0.22637(19) 0.86608(15) 0.0471(4) Uani 1 1 d . . .
H31A H 1.0903 0.2878 0.9070 0.056 Uiso 1 1 calc R A .
H31B H 1.0653 0.1722 0.8190 0.056 Uiso 1 1 calc R . .
C32 C 0.95006(16) 0.15593(16) 0.92477(13) 0.0396(4) Uani 1 1 d . A .
C33 C 0.9354(2) 0.20548(18) 1.01869(14) 0.0533(5) Uani 1 1 d . . .
C34 C 0.8697(3) 0.1424(3) 1.07453(17) 0.0699(7) Uani 1 1 d . A .
H34 H 0.8603 0.1799 1.1382 0.084 Uiso 1 1 calc R . .
C35 C 0.8186(2) 0.0236(3) 1.0343(2) 0.0702(7) Uani 1 1 d . . .
H35 H 0.7738 -0.0216 1.0708 0.084 Uiso 1 1 calc R A .
C36 C 0.8321(2) -0.0296(2) 0.9417(2) 0.0642(6) Uani 1 1 d . A .
H36 H 0.7973 -0.1114 0.9149 0.077 Uiso 1 1 calc R . .
C37 C 0.89653(19) 0.03576(17) 0.88725(15) 0.0495(4) Uani 1 1 d . . .
H37 H 0.9043 -0.0020 0.8233 0.059 Uiso 1 1 calc R A .
F31 F 0.98855(19) 0.32286(12) 1.05832(10) 0.0873(5) Uani 1 1 d . A .
N4 N 0.83708(15) 0.08268(14) 0.63372(11) 0.0467(4) Uani 1 1 d . A .
C4 C 0.86269(18) -0.00573(17) 0.59524(14) 0.0460(4) Uani 1 1 d . . .
C5 C 0.8951(3) -0.1198(2) 0.54511(18) 0.0669(6) Uani 1 1 d . A .
H5A H 0.8690 -0.1382 0.4785 0.100 Uiso 1 1 calc R . .
H5B H 0.8525 -0.1828 0.5705 0.100 Uiso 1 1 calc R . .
H5C H 0.9856 -0.1145 0.5528 0.100 Uiso 1 1 calc R . .
N5 N 0.6376(19) 0.2374(19) 0.6281(10) 0.052(4) Uani 0.50 1 d P A 1
C6 C 0.5600(10) 0.2052(9) 0.5658(7) 0.070(2) Uani 0.50 1 d P A 1
C7 C 0.4562(8) 0.1717(14) 0.4920(7) 0.151(6) Uani 0.50 1 d P A 1
H7A H 0.4840 0.1278 0.4329 0.226 Uiso 0.50 1 calc PR A 1
H7B H 0.4305 0.2438 0.4844 0.226 Uiso 0.50 1 calc PR A 1
H7C H 0.3854 0.1215 0.5100 0.226 Uiso 0.50 1 calc PR A 1
N5A N 0.646(2) 0.2319(19) 0.6269(12) 0.061(4) Uani 0.50 1 d P A 2
C6A C 0.5668(11) 0.2610(8) 0.5906(7) 0.068(2) Uani 0.50 1 d P A 2
C7A C 0.4650(8) 0.2772(12) 0.5313(8) 0.134(4) Uani 0.50 1 d P A 2
H7D H 0.4775 0.2423 0.4654 0.201 Uiso 0.50 1 calc PR A 2
H7E H 0.4650 0.3623 0.5425 0.201 Uiso 0.50 1 calc PR A 2
H7F H 0.3849 0.2377 0.5466 0.201 Uiso 0.50 1 calc PR A 2
N6 N 0.66350(14) 0.12192(14) 0.78177(12) 0.0439(3) Uani 1 1 d . A .
C8 C 0.59711(17) 0.05712(17) 0.80994(14) 0.0449(4) Uani 1 1 d . . .
C9 C 0.5117(2) -0.0260(2) 0.8470(2) 0.0715(7) Uani 1 1 d . A .
H9A H 0.5304 -0.1061 0.8238 0.107 Uiso 1 1 calc R . .
H9B H 0.4255 -0.0268 0.8264 0.107 Uiso 1 1 calc R . .
H9C H 0.5220 -0.0007 0.9154 0.107 Uiso 1 1 calc R . .
B1 B 0.7429(9) 0.9453(9) 0.3233(7) 0.058(3) Uiso 0.50 1 d P B 1
B2 B 0.3159(18) 0.2912(11) 0.2973(12) 0.050(2) Uani 0.50 1 d P C 1
F1 F 0.7442(11) 0.8204(6) 0.3094(6) 0.160(4) Uani 0.50 1 d P B 1
F2 F 0.6360(6) 0.9674(11) 0.3338(7) 0.189(4) Uani 0.50 1 d P B 1
F3 F 0.7596(15) 0.9826(7) 0.2556(5) 0.235(7) Uani 0.50 1 d P B 1
F4 F 0.8272(12) 1.0009(8) 0.3857(7) 0.215(5) Uani 0.50 1 d P B 1
F5 F 0.2563(9) 0.2986(6) 0.2221(4) 0.098(2) Uani 0.50 1 d P C 1
F6 F 0.4269(6) 0.3204(9) 0.2643(5) 0.176(3) Uani 0.50 1 d P C 1
F7 F 0.3034(9) 0.3831(7) 0.3770(5) 0.139(4) Uani 0.50 1 d P C 1
F8 F 0.3041(8) 0.1856(5) 0.3109(4) 0.137(2) Uani 0.50 1 d P C 1
B1A B 0.7460(8) 0.9257(8) 0.3114(6) 0.052(3) Uiso 0.50 1 d P D 2
B2A B 0.335(2) 0.3278(12) 0.3077(15) 0.066(4) Uani 0.50 1 d P E 2
F1A F 0.8641(4) 0.9473(8) 0.3327(5) 0.175(4) Uani 0.50 1 d P D 2
F2A F 0.6939(11) 0.8225(7) 0.2995(9) 0.198(6) Uani 0.50 1 d P D 2
F3A F 0.7441(8) 0.9534(8) 0.2257(4) 0.132(3) Uani 0.50 1 d P D 2
F4A F 0.7017(11) 1.0000(7) 0.3894(5) 0.163(3) Uani 0.50 1 d P D 2
F5A F 0.2247(10) 0.2838(10) 0.2425(8) 0.183(5) Uani 0.50 1 d P E 2
F6A F 0.4103(7) 0.2443(7) 0.3053(5) 0.145(2) Uani 0.50 1 d P E 2
F7A F 0.4089(6) 0.4277(7) 0.3044(6) 0.150(2) Uani 0.50 1 d P E 2
F8A F 0.2782(10) 0.3452(12) 0.3813(7) 0.188(5) Uani 0.50 1 d P E 2

loop_
_atom_site_aniso_label
_atom_site_aniso_U_11
_atom_site_aniso_U_22
_atom_site_aniso_U_33
_atom_site_aniso_U_23
_atom_site_aniso_U_13
_atom_site_aniso_U_12
Ni 0.03478(12) 0.03210(12) 0.03651(13) 0.00862(8) 0.00285(8) 0.00522(8)
C1 0.0374(8) 0.0414(9) 0.0379(8) 0.0132(7) 0.0063(7) 0.0025(7)
N1 0.0407(7) 0.0342(7) 0.0318(7) 0.0099(5) 0.0068(5) 0.0046(6)
C11 0.0513(10) 0.0435(9) 0.0303(8) 0.0098(7) 0.0078(7) 0.0042(8)
C12 0.0541(10) 0.0445(9) 0.0314(8) 0.0135(7) 0.0088(7) 0.0025(8)
C13 0.0581(12) 0.0545(12) 0.0587(12) 0.0199(10) 0.0155(10) 0.0058(9)
C14 0.0564(13) 0.0838(18) 0.0813(17) 0.0307(14) 0.0114(12) -0.0073(12)
C15 0.0835(18) 0.0627(15) 0.0656(15) 0.0205(12) 0.0006(13) -0.0222(13)
C16 0.0985(19) 0.0459(11) 0.0529(12) 0.0178(9) 0.0085(12) -0.0014(11)
C17 0.0701(13) 0.0484(10) 0.0422(10) 0.0197(8) 0.0095(9) 0.0085(9)
F11 0.0651(9) 0.0688(9) 0.1189(13) 0.0339(9) 0.0334(8) 0.0215(7)
C2 0.0491(9) 0.0328(8) 0.0360(8) 0.0119(6) 0.0093(7) 0.0061(7)
N2 0.0440(7) 0.0332(7) 0.0354(7) 0.0123(6) 0.0102(6) 0.0106(6)
C21 0.0568(11) 0.0376(9) 0.0504(10) 0.0166(8) 0.0210(8) 0.0177(8)
C22 0.0479(10) 0.0333(8) 0.0493(10) 0.0128(7) 0.0168(8) 0.0135(7)
C23 0.0572(11) 0.0485(10) 0.0491(11) 0.0122(8) 0.0173(9) 0.0123(9)
C25 0.0767(17) 0.0553(13) 0.110(2) 0.0418(14) 0.0522(16) 0.0218(12)
C24 0.0883(18) 0.0712(15) 0.0617(14) 0.0331(12) 0.0335(13) 0.0321(14)
C26 0.0511(12) 0.0457(11) 0.115(2) 0.0198(13) 0.0270(13) 0.0087(9)
C27 0.0500(11) 0.0465(10) 0.0675(13) 0.0102(9) 0.0112(9) 0.0155(9)
F21 0.0746(9) 0.0839(10) 0.0527(7) 0.0035(7) 0.0031(6) -0.0006(7)
C3 0.0454(9) 0.0353(8) 0.0323(8) 0.0095(6) 0.0049(7) 0.0049(7)
N3 0.0358(7) 0.0363(7) 0.0357(7) 0.0120(6) 0.0043(5) 0.0058(5)
C31 0.0384(9) 0.0560(11) 0.0535(11) 0.0258(9) 0.0031(8) 0.0104(8)
C32 0.0397(8) 0.0390(9) 0.0433(9) 0.0163(7) -0.0021(7) 0.0091(7)
C33 0.0728(13) 0.0439(10) 0.0445(10) 0.0148(8) -0.0032(9) 0.0116(9)
C34 0.0908(18) 0.0830(17) 0.0518(12) 0.0334(12) 0.0168(12) 0.0340(14)
C35 0.0612(13) 0.0771(16) 0.0944(19) 0.0580(15) 0.0173(13) 0.0160(12)
C36 0.0530(12) 0.0476(11) 0.0963(19) 0.0341(12) -0.0100(12) 0.0009(9)
C37 0.0512(10) 0.0416(9) 0.0555(11) 0.0127(8) -0.0082(8) 0.0115(8)
F31 0.1461(15) 0.0480(7) 0.0539(8) 0.0034(6) -0.0227(9) 0.0020(8)
N4 0.0486(9) 0.0416(8) 0.0447(8) 0.0039(7) 0.0034(7) 0.0073(7)
C4 0.0456(10) 0.0423(10) 0.0465(10) 0.0068(8) 0.0047(8) 0.0069(8)
C5 0.0766(15) 0.0471(12) 0.0725(15) 0.0021(10) 0.0110(12) 0.0220(11)
N5 0.038(5) 0.084(8) 0.043(5) 0.030(5) -0.007(4) 0.016(4)
C6 0.043(3) 0.116(7) 0.055(5) 0.041(5) -0.002(3) 0.001(5)
C7 0.062(4) 0.295(17) 0.093(7) 0.089(9) -0.031(4) -0.024(8)
N5A 0.046(6) 0.062(6) 0.079(8) 0.026(5) 0.008(5) 0.006(5)
C6A 0.049(4) 0.103(6) 0.059(5) 0.032(4) 0.007(3) 0.022(5)
C7A 0.067(5) 0.252(14) 0.119(8) 0.100(9) -0.012(5) 0.054(7)
N6 0.0392(8) 0.0393(8) 0.0544(9) 0.0151(7) 0.0058(6) 0.0072(6)
C8 0.0406(9) 0.0417(9) 0.0552(11) 0.0167(8) 0.0055(8) 0.0095(7)
C9 0.0605(14) 0.0688(15) 0.0969(19) 0.0460(14) 0.0220(13) 0.0050(11)
B2 0.059(6) 0.048(6) 0.048(4) 0.018(4) 0.014(3) 0.017(5)
F1 0.284(12) 0.100(5) 0.148(6) 0.074(5) 0.062(7) 0.108(7)
F2 0.087(4) 0.304(12) 0.237(9) 0.150(9) 0.033(5) 0.079(5)
F3 0.57(2) 0.088(4) 0.046(4) 0.030(3) 0.016(6) 0.045(6)
F4 0.281(11) 0.156(6) 0.171(7) 0.095(5) -0.168(7) -0.113(7)
F5 0.173(7) 0.073(3) 0.057(2) 0.023(2) -0.010(3) 0.044(3)
F6 0.118(5) 0.196(8) 0.198(7) 0.045(6) 0.096(5) -0.010(5)
F7 0.204(9) 0.128(4) 0.068(4) -0.040(3) -0.026(4) 0.095(5)
F8 0.223(6) 0.100(3) 0.116(4) 0.073(3) 0.027(4) 0.038(4)
B2A 0.062(6) 0.070(9) 0.083(9) 0.043(8) 0.011(5) 0.020(7)
F1A 0.056(2) 0.236(8) 0.161(6) -0.065(5) -0.041(3) 0.036(3)
F2A 0.210(9) 0.099(6) 0.249(9) 0.068(6) -0.088(7) -0.082(6)
F3A 0.194(5) 0.181(7) 0.043(3) 0.045(3) 0.002(3) 0.076(5)
F4A 0.228(9) 0.169(6) 0.107(5) 0.015(4) 0.085(5) 0.105(7)
F5A 0.129(6) 0.170(8) 0.203(10) -0.053(6) -0.083(6) 0.080(5)
F6A 0.142(5) 0.131(5) 0.180(6) 0.036(4) -0.017(4) 0.092(4)
F7A 0.121(4) 0.150(5) 0.189(6) 0.089(5) -0.040(4) -0.005(4)
F8A 0.137(6) 0.346(15) 0.119(6) 0.103(8) 0.077(5) 0.078(7)

loop_
_atom_type_symbol
_atom_type_description
_atom_type_scat_dispersion_real
_atom_type_scat_dispersion_imag
_atom_type_scat_source
C C 0.0033 0.0016 'International Tables Vol C Tables 4.2.6.8 and 6.1.1.4'
H H 0.0000 0.0000 'International Tables Vol C Tables 4.2.6.8 and 6.1.1.4'
N N 0.0061 0.0033 'International Tables Vol C Tables 4.2.6.8 and 6.1.1.4'
B B 0.0013 0.0007 'International Tables Vol C Tables 4.2.6.8 and 6.1.1.4'
F F 0.0171 0.0103 'International Tables Vol C Tables 4.2.6.8 and 6.1.1.4'
Ni Ni 0.3393 1.1124 'International Tables Vol C Tables 4.2.6.8 and 6.1.1.4'

loop_
_geom_angle_atom_site_label_1
_geom_angle_atom_site_label_2
_geom_angle_atom_site_label_3
_geom_angle
N5A Ni N6 94.6(5)
N5A Ni N4 95.1(7)
N6 Ni N4 91.87(7)
N5A Ni N5 2.6(13)
N6 Ni N5 93.9(5)
N4 Ni N5 97.6(6)
N5A Ni N1 96.7(5)
N6 Ni N1 163.12(6)
N4 Ni N1 99.60(6)
N5 Ni N1 96.8(5)
N5A Ni N3 159.7(6)
N6 Ni N3 101.70(6)
N4 Ni N3 96.40(6)
N5 Ni N3 158.6(6)
N1 Ni N3 64.92(5)
N5A Ni N2 100.4(7)
N6 Ni N2 100.62(6)
N4 Ni N2 159.18(6)
N5 Ni N2 98.1(6)
N1 Ni N2 64.99(5)
N3 Ni N2 64.92(5)
N1 C1 N3 103.20(13)
N1 C1 H1A 111.1
N3 C1 H1A 111.1
N1 C1 H1B 111.1
N3 C1 H1B 111.1
H1A C1 H1B 109.1
C1 N1 C2 110.33(13)
C1 N1 C11 115.07(13)
C2 N1 C11 113.27(13)
C1 N1 Ni 91.83(9)
C2 N1 Ni 91.97(9)
C11 N1 Ni 130.87(11)
N1 C11 C12 113.94(14)
N1 C11 H11A 108.8
C12 C11 H11A 108.8
N1 C11 H11B 108.8
C12 C11 H11B 108.8
H11A C11 H11B 107.7
C13 C12 C17 116.95(18)
C13 C12 C11 121.57(18)
C17 C12 C11 121.49(18)
F11 C13 C12 118.14(18)
F11 C13 C14 118.0(2)
C12 C13 C14 123.8(2)
C15 C14 C13 117.8(3)
C15 C14 H14 121.1
C13 C14 H14 121.1
C16 C15 C14 120.7(2)
C16 C15 H15 119.7
C14 C15 H15 119.7
C15 C16 C17 120.4(2)
C15 C16 H16 119.8
C17 C16 H16 119.8
C16 C17 C12 120.4(2)
C16 C17 H17 119.8
C12 C17 H17 119.8
N1 C2 N2 103.36(12)
N1 C2 H2A 111.1
N2 C2 H2A 111.1
N1 C2 H2B 111.1
N2 C2 H2B 111.1
H2A C2 H2B 109.1
C3 N2 C2 109.44(13)
C3 N2 C21 113.51(14)
C2 N2 C21 110.89(13)
C3 N2 Ni 91.29(9)
C2 N2 Ni 91.00(9)
C21 N2 Ni 137.13(12)
N2 C21 C22 112.92(14)
N2 C21 H21A 109.0
C22 C21 H21A 109.0
N2 C21 H21B 109.0
C22 C21 H21B 109.0
H21A C21 H21B 107.8
C23 C22 C27 116.59(18)
C23 C22 C21 122.48(18)
C27 C22 C21 120.90(19)
F21 C23 C22 118.11(17)
F21 C23 C24 118.2(2)
C22 C23 C24 123.6(2)
C26 C25 C24 120.5(2)
C26 C25 H25 119.7
C24 C25 H25 119.7
C25 C24 C23 118.0(2)
C25 C24 H24 121.0
C23 C24 H24 121.0
C25 C26 C27 120.3(2)
C25 C26 H26 119.8
C27 C26 H26 119.8
C26 C27 C22 120.9(2)
C26 C27 H27 119.6
C22 C27 H27 119.6
N3 C3 N2 104.04(13)
N3 C3 H3A 110.9
N2 C3 H3A 110.9
N3 C3 H3B 110.9
N2 C3 H3B 110.9
H3A C3 H3B 109.0
C3 N3 C1 109.75(13)
C3 N3 C31 113.82(14)
C1 N3 C31 111.32(13)
C3 N3 Ni 91.56(9)
C1 N3 Ni 91.17(9)
C31 N3 Ni 135.74(12)
N3 C31 C32 112.57(14)
N3 C31 H31A 109.1
C32 C31 H31A 109.1
N3 C31 H31B 109.1
C32 C31 H31B 109.1
H31A C31 H31B 107.8
C33 C32 C37 116.37(18)
C33 C32 C31 122.29(17)
C37 C32 C31 121.31(18)
F31 C33 C32 117.97(19)
F31 C33 C34 118.5(2)
C32 C33 C34 123.5(2)
C35 C34 C33 118.0(2)
C35 C34 H34 121.0
C33 C34 H34 121.0
C36 C35 C34 120.4(2)
C36 C35 H35 119.8
C34 C35 H35 119.8
C35 C36 C37 120.4(2)
C35 C36 H36 119.8
C37 C36 H36 119.8
C36 C37 C32 121.3(2)
C36 C37 H37 119.4
C32 C37 H37 119.4
C4 N4 Ni 170.25(17)
N4 C4 C5 179.6(2)
C4 C5 H5A 109.5
C4 C5 H5B 109.5
H5A C5 H5B 109.5
C4 C5 H5C 109.5
H5A C5 H5C 109.5
H5B C5 H5C 109.5
C6 N5 Ni 158.2(17)
N5 C6 C7 175.2(15)
C6A N5A Ni 162.6(19)
N5A C6A C7A 169.5(15)
C6A C7A H7D 109.5
C6A C7A H7E 109.5
H7D C7A H7E 109.5
C6A C7A H7F 109.5
H7D C7A H7F 109.5
H7E C7A H7F 109.5
C8 N6 Ni 174.51(17)
N6 C8 C9 179.6(3)
C8 C9 H9A 109.5
C8 C9 H9B 109.5
H9A C9 H9B 109.5
C8 C9 H9C 109.5
H9A C9 H9C 109.5
H9B C9 H9C 109.5
F3 B1 F2 95.6(10)
F3 B1 F4 108.6(10)
F2 B1 F4 118.1(12)
F3 B1 F1 116.4(9)
F2 B1 F1 111.9(9)
F4 B1 F1 106.4(9)
F8 B2 F5 116.9(12)
F8 B2 F6 110.4(15)
F5 B2 F6 91.4(12)
F8 B2 F7 114.8(13)
F5 B2 F7 112.3(14)
F6 B2 F7 108.3(11)
F2A B1A F1A 115.5(10)
F2A B1A F3A 109.2(10)
F1A B1A F3A 100.2(8)
F2A B1A F4A 110.0(10)
F1A B1A F4A 102.5(8)
F3A B1A F4A 119.2(8)
F8A B2A F7A 110.3(14)
F8A B2A F6A 110.8(16)
F7A B2A F6A 107.5(16)
F8A B2A F5A 96.4(15)
F7A B2A F5A 117.6(16)
F6A B2A F5A 113.8(12)

loop_
_geom_bond_atom_site_label_1
_geom_bond_atom_site_label_2
_geom_bond_distance
Ni N5A 1.970(19)
Ni N6 2.0194(16)
Ni N4 2.0261(16)
Ni N5 2.047(16)
Ni N1 2.1447(13)
Ni N3 2.1574(14)
Ni N2 2.1640(14)
C1 N1 1.470(2)
C1 N3 1.476(2)
C1 H1A 0.9800
C1 H1B 0.9800
N1 C2 1.471(2)
N1 C11 1.483(2)
C11 C12 1.507(2)
C11 H11A 0.9800
C11 H11B 0.9800
C12 C13 1.373(3)
C12 C17 1.397(3)
C13 F11 1.360(3)
C13 C14 1.381(3)
C14 C15 1.380(4)
C14 H14 0.9400
C15 C16 1.369(4)
C15 H15 0.9400
C16 C17 1.391(3)
C16 H16 0.9400
C17 H17 0.9400
C2 N2 1.479(2)
C2 H2A 0.9800
C2 H2B 0.9800
N2 C3 1.471(2)
N2 C21 1.485(2)
C21 C22 1.507(2)
C21 H21A 0.9800
C21 H21B 0.9800
C22 C23 1.371(3)
C22 C27 1.389(3)
C23 F21 1.359(3)
C23 C24 1.384(3)
C25 C26 1.366(4)
C25 C24 1.369(4)
C25 H25 0.9400
C24 H24 0.9400
C26 C27 1.385(3)
C26 H26 0.9400
C27 H27 0.9400
C3 N3 1.471(2)
C3 H3A 0.9800
C3 H3B 0.9800
N3 C31 1.488(2)
C31 C32 1.506(2)
C31 H31A 0.9800
C31 H31B 0.9800
C32 C33 1.375(3)
C32 C37 1.384(3)
C33 F31 1.360(2)
C33 C34 1.381(3)
C34 C35 1.371(4)
C34 H34 0.9400
C35 C36 1.362(4)
C35 H35 0.9400
C36 C37 1.377(3)
C36 H36 0.9400
C37 H37 0.9400
N4 C4 1.126(2)
C4 C5 1.452(3)
C5 H5A 0.9700
C5 H5B 0.9700
C5 H5C 0.9700
N5 C6 1.164(19)
C6 C7 1.467(12)
C7 H7A 0.9700
C7 H7B 0.9700
C7 H7C 0.9700
N5A C6A 1.15(2)
C6A C7A 1.458(14)
C7A H7D 0.9700
C7A H7E 0.9700
C7A H7F 0.9700
N6 C8 1.124(2)
C8 C9 1.451(3)
C9 H9A 0.9700
C9 H9B 0.9700
C9 H9C 0.9700
B1 F3 1.200(12)
B1 F2 1.231(11)
B1 F4 1.237(10)
B1 F1 1.430(11)
B2 F8 1.295(15)
B2 F5 1.30(2)
B2 F6 1.329(18)
B2 F7 1.392(15)
B1A F2A 1.209(11)
B1A F1A 1.271(9)
B1A F3A 1.388(11)
B1A F4A 1.395(10)
B2A F8A 1.25(2)
B2A F7A 1.312(16)
B2A F6A 1.37(2)
B2A F5A 1.44(2)
